data_2213096
loop_
_publ_author_name
'Johnston, Andrea'
'Florence, Alastair J.'
'Fernandes, Philippe'
'Kennedy, Alan R.'

_publ_section_title
;
 Chlorothiazide dimethyl sulfoxide solvate
;
_journal_coeditor_code AT2266
_journal_issue 5
_journal_name_full 'Acta Crystallographica Section E'
_journal_page_first o2423
_journal_page_last o2423
_journal_paper_doi 10.1107/S1600536807016406
_journal_volume 63
_journal_year 2007
_chemical_formula_iupac 'C7 H6 Cl N3 O4 S2 , C2 H6 O S'
_chemical_formula_moiety 'C7 H6 Cl N3 O4 S2 , C2 H6 O S'
_chemical_formula_sum 'C9 H12 Cl N3 O5 S3'
_chemical_formula_weight 373.85
_chemical_name_common 'chlorothiazide DMSO solvate'
_chemical_name_systematic
;
6-chloro-4H-1,2,4-benzothiadiazine-7-sulfonamide 1,1-dioxide dimethyl
sulfoxide solvate
;
_space_group_IT_number 2
_symmetry_cell_setting triclinic
_symmetry_space_group_name_Hall '-P 1'
_symmetry_space_group_name_H-M 'P -1'
_atom_sites_solution_hydrogens geom
_atom_sites_solution_primary direct
_atom_sites_solution_secondary difmap
_cell_angle_alpha 109.009(2)
_cell_angle_beta 103.384(2)
_cell_angle_gamma 96.246(2)
_cell_formula_units_Z 4
_cell_length_a 9.0965(3)
_cell_length_b 11.2081(4)
_cell_length_c 15.8916(5)
_cell_measurement_reflns_used 6375
_cell_measurement_temperature 123(2)
_cell_measurement_theta_max 27.10
_cell_measurement_theta_min 2.91
_cell_volume 1460.07(9)
_computing_cell_refinement 'DENZO and COLLECT'
_computing_data_collection
;
COLLECT (Nonius, 1998) and DENZO (Otwinowski & Minor, 1997)
;
_computing_data_reduction DENZO
_computing_molecular_graphics 'PLATON (Spek, 2003) and ORTEP-3 (Farrugia, 1997'
_computing_publication_material SHELXL97
_computing_structure_refinement 'SHELXL97 (Sheldrick, 1997)'
_computing_structure_solution 'SHELXS97 (Sheldrick, 1997)'
_diffrn_ambient_temperature 123(2)
_diffrn_measured_fraction_theta_full 0.996
_diffrn_measured_fraction_theta_max 0.996
_diffrn_measurement_device_type 'Nonius KappaCCD area-detector'
_diffrn_measurement_method '\f and \w'
_diffrn_radiation_monochromator graphite
_diffrn_radiation_source 'fine-focus sealed tube'
_diffrn_radiation_type MoK\a
_diffrn_radiation_wavelength 0.71073
_diffrn_reflns_av_R_equivalents 0.057
_diffrn_reflns_av_sigmaI/netI 0.0476
_diffrn_reflns_limit_h_max 11
_diffrn_reflns_limit_h_min -11
_diffrn_reflns_limit_k_max 14
_diffrn_reflns_limit_k_min -14
_diffrn_reflns_limit_l_max 20
_diffrn_reflns_limit_l_min -20
_diffrn_reflns_number 36041
_diffrn_reflns_theta_full 27.05
_diffrn_reflns_theta_max 27.05
_diffrn_reflns_theta_min 3.05
_diffrn_standards_decay_% 0
_diffrn_standards_number 0
_exptl_absorpt_coefficient_mu 0.714
_exptl_absorpt_correction_type none
_exptl_crystal_colour colourless
_exptl_crystal_density_diffrn 1.701
_exptl_crystal_density_method 'not measured'
_exptl_crystal_description 'cut block'
_exptl_crystal_F_000 768
_exptl_crystal_size_max 0.25
_exptl_crystal_size_mid 0.25
_exptl_crystal_size_min 0.15
_refine_diff_density_max 0.707
_refine_diff_density_min -0.524
_refine_ls_extinction_method none
_refine_ls_goodness_of_fit_ref 1.041
_refine_ls_hydrogen_treatment mixed
_refine_ls_matrix_type full
_refine_ls_number_parameters 407
_refine_ls_number_reflns 6400
_refine_ls_number_restraints 0
_refine_ls_restrained_S_all 1.041
_refine_ls_R_factor_all 0.0691
_refine_ls_R_factor_gt 0.0432
_refine_ls_shift/su_max 0.001
_refine_ls_shift/su_mean 0.000
_refine_ls_structure_factor_coef Fsqd
_refine_ls_weighting_details 'calc w = 1/[\s^2^(Fo^2^)+(0.0496P)^2^+1.3342P] where P=(Fo^2^+2Fc^2^)/3'
_refine_ls_weighting_scheme calc
_refine_ls_wR_factor_gt 0.1007
_refine_ls_wR_factor_ref 0.1123
_reflns_number_gt 4748
_reflns_number_total 6400
_reflns_threshold_expression I>2\s(I)
_cod_data_source_file at2266.cif
_cod_data_source_block I
_cod_database_code 2213096
_cod_database_fobs_code 2213096

loop_
_symmetry_equiv_pos_as_xyz
'x, y, z'
'-x, -y, -z'

loop_
_atom_site_type_symbol
_atom_site_label
_atom_site_fract_x
_atom_site_fract_y
_atom_site_fract_z
_atom_site_U_iso_or_equiv
_atom_site_adp_type
_atom_site_calc_flag
_atom_site_refinement_flags
_atom_site_occupancy
Cl Cl1 0.78822(8) 0.54314(6) 0.48340(5) 0.02664(17) Uani d . 1
Cl Cl1A 0.22271(8) -0.04500(6) 0.02658(5) 0.02603(17) Uani d . 1
S S1 0.19851(7) 0.10617(6) 0.29501(5) 0.02128(16) Uani d . 1
S S1A 0.78675(8) 0.41554(6) 0.19570(5) 0.02323(17) Uani d . 1
S S2 0.76779(8) 0.28008(6) 0.53626(5) 0.02136(16) Uani d . 1
S S2A 0.22252(8) 0.19926(6) -0.04620(5) 0.02154(16) Uani d . 1
O O1 0.1121(2) 0.12083(19) 0.36173(13) 0.0280(5) Uani d . 1
O O1A 0.8685(2) 0.4035(2) 0.12706(14) 0.0349(5) Uani d . 1
O O3 0.2377(2) -0.01677(18) 0.25809(14) 0.0315(5) Uani d . 1
O O3A 0.7356(2) 0.53353(18) 0.22984(15) 0.0365(5) Uani d . 1
O O2 0.8963(2) 0.27955(18) 0.49818(13) 0.0257(4) Uani d . 1
O O2A 0.2797(2) 0.30466(18) -0.06949(13) 0.0270(4) Uani d . 1
O O4 0.7018(2) 0.16690(18) 0.54795(13) 0.0270(4) Uani d . 1
O O4A 0.0953(2) 0.2041(2) -0.00693(13) 0.0289(5) Uani d . 1
N N3 0.0993(3) 0.1405(2) 0.20961(16) 0.0241(5) Uani d . 1
N N3A 0.8968(3) 0.3918(2) 0.28270(15) 0.0242(5) Uani d . 1
N N2 0.2675(3) 0.3372(2) 0.24384(16) 0.0209(5) Uani d . 1
N N2A 0.7405(3) 0.1942(2) 0.26051(16) 0.0211(5) Uani d . 1
N N1 0.8120(3) 0.3972(3) 0.63228(18) 0.0299(6) Uani d . 1
N N1A 0.1847(3) 0.0712(3) -0.13469(18) 0.0278(6) Uani d . 1
C C3 0.1405(3) 0.2460(3) 0.19625(18) 0.0227(6) Uani d . 1
H H3 0.0724 0.2600 0.1468 0.027 Uiso calc R 1
C C3A 0.8641(3) 0.2898(3) 0.30293(18) 0.0229(6) Uani d . 1
H H3A 0.9369 0.2828 0.3538 0.027 Uiso calc R 1
C C2 0.3815(3) 0.3307(2) 0.31655(18) 0.0190(5) Uani d . 1
C C2A 0.6220(3) 0.1890(2) 0.18582(18) 0.0182(5) Uani d . 1
C C7 0.3671(3) 0.2252(2) 0.34459(18) 0.0190(5) Uani d . 1
C C7A 0.6268(3) 0.2885(2) 0.15053(18) 0.0190(5) Uani d . 1
C C1 0.4842(3) 0.2148(2) 0.41370(18) 0.0199(6) Uani d . 1
H H1 0.4739 0.1415 0.4311 0.024 Uiso calc R 1
C C1A 0.5055(3) 0.2868(2) 0.07812(18) 0.0206(6) Uani d . 1
H H1A 0.5092 0.3555 0.0556 0.025 Uiso calc R 1
C C5 0.6158(3) 0.3102(2) 0.45738(18) 0.0199(6) Uani d . 1
C C5A 0.3796(3) 0.1857(2) 0.03880(18) 0.0193(5) Uani d . 1
C C6 0.6271(3) 0.4191(2) 0.43066(19) 0.0209(6) Uani d . 1
C C6A 0.3772(3) 0.0845(2) 0.07322(18) 0.0193(5) Uani d . 1
C C4 0.5130(3) 0.4285(2) 0.36100(18) 0.0202(6) Uani d . 1
H H4 0.5234 0.5013 0.3431 0.024 Uiso calc R 1
C C4A 0.4955(3) 0.0863(2) 0.14576(18) 0.0211(6) Uani d . 1
H H4A 0.4911 0.0178 0.1685 0.025 Uiso calc R 1
S S3A 0.81126(9) 0.94876(7) 0.38266(5) 0.02774(18) Uani d . 1
S S3 0.27965(11) 0.58546(7) 0.12608(5) 0.0363(2) Uani d . 1
O O5A 0.7186(2) 0.97587(18) 0.29982(13) 0.0262(4) Uani d . 1
O O5 0.3151(2) 0.56294(19) 0.21714(14) 0.0292(5) Uani d . 1
C C8A 0.9157(3) 0.8318(3) 0.3362(2) 0.0341(7) Uani d . 1
H H8A 0.8484 0.7661 0.2784 0.051 Uiso calc R 1
H H9A 0.9523 0.7911 0.3810 0.051 Uiso calc R 1
H H10A 1.0041 0.8733 0.3234 0.051 Uiso calc R 1
C C9A 0.6747(4) 0.8466(3) 0.4064(3) 0.0450(9) Uani d . 1
H H11A 0.5953 0.8932 0.4249 0.068 Uiso calc R 1
H H12A 0.7274 0.8207 0.4569 0.068 Uiso calc R 1
H H13A 0.6264 0.7698 0.3506 0.068 Uiso calc R 1
C C8 0.4120(4) 0.7282(4) 0.1481(3) 0.0505(10) Uani d . 1
H H8 0.4029 0.7971 0.2024 0.076 Uiso calc R 1
H H9 0.3889 0.7540 0.0940 0.076 Uiso calc R 1
H H10 0.5173 0.7122 0.1602 0.076 Uiso calc R 1
C C9 0.1108(4) 0.6518(4) 0.1194(3) 0.0667(13) Uani d . 1
H H11 0.0234 0.5871 0.1133 0.100 Uiso calc R 1
H H12 0.0894 0.6777 0.0652 0.100 Uiso calc R 1
H H13 0.1263 0.7271 0.1758 0.100 Uiso calc R 1
H H1N 0.286(4) 0.398(3) 0.230(2) 0.033(9) Uiso d . 1
H H2N 0.893(4) 0.450(3) 0.647(2) 0.033(9) Uiso d . 1
H H3N 0.771(4) 0.393(3) 0.671(2) 0.034(10) Uiso d . 1
H H4N 0.737(3) 0.137(3) 0.2779(19) 0.015(7) Uiso d . 1
H H5N 0.110(4) 0.023(3) -0.142(2) 0.034(10) Uiso d . 1
H H6N 0.218(3) 0.070(3) -0.180(2) 0.016(7) Uiso d . 1

loop_
_atom_site_aniso_label
_atom_site_aniso_U_11
_atom_site_aniso_U_22
_atom_site_aniso_U_33
_atom_site_aniso_U_12
_atom_site_aniso_U_13
_atom_site_aniso_U_23
Cl1 0.0221(4) 0.0211(3) 0.0306(4) -0.0037(3) 0.0022(3) 0.0076(3)
Cl1A 0.0214(3) 0.0224(3) 0.0289(4) -0.0054(3) 0.0015(3) 0.0092(3)
S1 0.0168(3) 0.0201(3) 0.0228(4) -0.0013(3) 0.0014(3) 0.0070(3)
S1A 0.0189(3) 0.0203(3) 0.0263(4) -0.0031(3) 0.0010(3) 0.0091(3)
S2 0.0173(3) 0.0231(3) 0.0218(3) 0.0016(3) 0.0023(3) 0.0088(3)
S2A 0.0176(3) 0.0250(4) 0.0207(3) 0.0028(3) 0.0023(3) 0.0091(3)
O1 0.0211(10) 0.0343(11) 0.0279(11) -0.0017(8) 0.0057(8) 0.0136(9)
O1A 0.0268(11) 0.0451(13) 0.0325(12) -0.0064(10) 0.0055(9) 0.0200(10)
O3 0.0284(11) 0.0214(10) 0.0351(12) -0.0002(8) 0.0002(9) 0.0059(9)
O3A 0.0334(12) 0.0166(10) 0.0472(13) -0.0003(9) -0.0024(10) 0.0071(9)
O2 0.0196(10) 0.0315(11) 0.0273(11) 0.0065(8) 0.0064(8) 0.0122(9)
O2A 0.0268(11) 0.0277(11) 0.0263(11) 0.0024(8) 0.0019(8) 0.0143(9)
O4 0.0218(10) 0.0277(11) 0.0308(11) 0.0024(8) 0.0007(8) 0.0153(9)
O4A 0.0236(11) 0.0397(12) 0.0264(11) 0.0099(9) 0.0073(9) 0.0146(9)
N3 0.0201(12) 0.0270(12) 0.0209(12) -0.0008(10) 0.0007(9) 0.0084(10)
N3A 0.0196(12) 0.0273(13) 0.0215(12) 0.0003(10) 0.0006(9) 0.0084(10)
N2 0.0216(12) 0.0206(12) 0.0214(12) 0.0030(10) 0.0045(10) 0.0104(10)
N2A 0.0224(12) 0.0209(12) 0.0215(12) 0.0042(10) 0.0043(10) 0.0111(10)
N1 0.0252(14) 0.0360(15) 0.0227(14) -0.0042(12) 0.0053(12) 0.0078(12)
N1A 0.0253(14) 0.0313(14) 0.0202(13) -0.0058(11) 0.0050(11) 0.0055(11)
C3 0.0208(14) 0.0291(15) 0.0196(14) 0.0077(12) 0.0052(11) 0.0102(12)
C3A 0.0186(14) 0.0289(15) 0.0188(14) 0.0052(11) 0.0028(11) 0.0072(11)
C2 0.0184(13) 0.0211(13) 0.0195(13) 0.0060(11) 0.0073(11) 0.0079(11)
C2A 0.0164(13) 0.0195(13) 0.0195(13) 0.0039(10) 0.0066(10) 0.0068(10)
C7 0.0181(13) 0.0186(13) 0.0199(13) 0.0034(10) 0.0060(11) 0.0060(11)
C7A 0.0169(13) 0.0172(13) 0.0197(13) -0.0001(10) 0.0034(11) 0.0050(10)
C1 0.0181(13) 0.0204(13) 0.0221(14) 0.0027(11) 0.0064(11) 0.0088(11)
C1A 0.0236(14) 0.0183(13) 0.0212(14) 0.0039(11) 0.0066(11) 0.0088(11)
C5 0.0180(13) 0.0223(14) 0.0184(13) 0.0033(11) 0.0044(11) 0.0067(11)
C5A 0.0183(13) 0.0201(13) 0.0187(13) 0.0039(10) 0.0043(11) 0.0066(11)
C6 0.0160(13) 0.0176(13) 0.0247(14) -0.0016(10) 0.0049(11) 0.0043(11)
C6A 0.0165(13) 0.0160(12) 0.0216(14) -0.0007(10) 0.0042(11) 0.0040(10)
C4 0.0205(14) 0.0176(13) 0.0245(14) 0.0032(10) 0.0084(11) 0.0090(11)
C4A 0.0221(14) 0.0189(13) 0.0235(14) 0.0034(11) 0.0069(11) 0.0090(11)
S3A 0.0363(4) 0.0231(4) 0.0237(4) 0.0067(3) 0.0045(3) 0.0110(3)
S3 0.0579(6) 0.0253(4) 0.0265(4) 0.0114(4) 0.0091(4) 0.0116(3)
O5A 0.0290(11) 0.0280(11) 0.0263(11) 0.0083(9) 0.0067(9) 0.0161(9)
O5 0.0310(11) 0.0316(11) 0.0303(11) 0.0071(9) 0.0087(9) 0.0178(9)
C8A 0.0271(16) 0.0289(16) 0.0469(19) 0.0074(13) 0.0046(14) 0.0178(14)
C9A 0.053(2) 0.052(2) 0.050(2) 0.0162(18) 0.0238(18) 0.0367(18)
C8 0.041(2) 0.063(2) 0.073(3) 0.0148(18) 0.0268(19) 0.048(2)
C9 0.029(2) 0.072(3) 0.114(4) 0.0059(19) 0.003(2) 0.067(3)

loop_
_atom_type_symbol
_atom_type_description
_atom_type_scat_dispersion_real
_atom_type_scat_dispersion_imag
_atom_type_scat_source
Cl Cl 0.1484 0.1585 'International Tables Vol C Tables 4.2.6.8 and 6.1.1.4'
S S 0.1246 0.1234 'International Tables Vol C Tables 4.2.6.8 and 6.1.1.4'
O O 0.0106 0.0060 'International Tables Vol C Tables 4.2.6.8 and 6.1.1.4'
N N 0.0061 0.0033 'International Tables Vol C Tables 4.2.6.8 and 6.1.1.4'
C C 0.0033 0.0016 'International Tables Vol C Tables 4.2.6.8 and 6.1.1.4'
H H 0.0000 0.0000 'International Tables Vol C Tables 4.2.6.8 and 6.1.1.4'

loop_
_geom_angle_atom_site_label_1
_geom_angle_atom_site_label_2
_geom_angle_atom_site_label_3
_geom_angle
_geom_angle_publ_flag
O1 S1 O3 117.17(13) no
O1 S1 N3 107.46(13) no
O1 S1 C7 108.53(13) no
O3 S1 N3 108.83(13) no
O3 S1 C7 109.21(12) no
N3 S1 C7 104.96(13) no
O2 S2 O4 120.13(13) no
O2 S2 N1 108.54(14) no
O2 S2 C5 105.75(12) no
O4 S2 N1 108.97(15) no
O4 S2 C5 104.86(12) no
N1 S2 C5 107.96(14) no
O3A S1A N3A 108.85(13) no
O3A S1A C7A 108.47(13) no
N3A S1A C7A 105.22(13) no
O1A S1A O3A 117.48(14) no
O1A S1A N3A 107.72(13) no
O1A S1A C7A 108.43(13) no
O2A S2A O4A 120.19(13) no
O2A S2A N1A 108.56(15) no
O2A S2A C5A 105.70(12) no
N1A S2A C5A 106.90(14) no
O4A S2A N1A 109.18(14) no
O4A S2A C5A 105.52(12) no
C8A S3A C9A 97.75(17) no
O5A S3A C9A 104.75(16) no
O5A S3A C8A 105.48(13) no
O5 S3 C8 104.78(17) no
C8 S3 C9 97.3(2) no
O5 S3 C9 106.00(17) no
C2 N2 C3 123.8(2) no
S1 N3 C3 122.2(2) no
H2N N1 H3N 120(3) no
S2 N1 H2N 118(2) no
S2 N1 H3N 119(2) no
C2 N2 H1N 115(2) no
C3 N2 H1N 122(2) no
C2A N2A C3A 124.1(2) no
S1A N3A C3A 122.1(2) no
S2A N1A H6N 120(2) no
S2A N1A H5N 115(2) no
H5N N1A H6N 120(3) no
C3A N2A H4N 117(2) no
C2A N2A H4N 119(2) no
C5 C1 C7 120.5(2) no
N2 C2 C4 120.2(2) no
N2 C2 C7 120.4(2) no
C4 C2 C7 119.4(2) no
N2 C3 N3 127.7(3) no
C2 C4 C6 119.8(2) no
S2 C5 C1 117.00(19) no
S2 C5 C6 124.2(2) no
C1 C5 C6 118.5(2) no
C4 C6 C5 121.2(2) no
Cl1 C6 C4 117.87(19) no
Cl1 C6 C5 120.9(2) no
S1 C7 C1 119.00(19) no
S1 C7 C2 120.4(2) no
C1 C7 C2 120.6(2) no
C7 C1 H1 120.00 no
C5 C1 H1 120.00 no
N3 C3 H3 116.00 no
N2 C3 H3 116.00 no
C2 C4 H4 120.00 no
C6 C4 H4 120.00 no
C5A C1A C7A 120.4(2) no
N2A C2A C4A 120.7(2) no
N2A C2A C7A 120.2(2) no
C4A C2A C7A 119.1(2) no
N2A C3A N3A 127.7(3) no
C2A C4A C6A 119.8(2) no
S2A C5A C6A 124.1(2) no
C1A C5A C6A 118.7(2) no
S2A C5A C1A 117.00(19) no
Cl1A C6A C4A 117.83(19) no
Cl1A C6A C5A 120.8(2) no
C4A C6A C5A 121.3(2) no
S1A C7A C1A 118.89(19) no
C1A C7A C2A 120.6(2) no
S1A C7A C2A 120.5(2) no
C7A C1A H1A 120.00 no
C5A C1A H1A 120.00 no
N3A C3A H3A 116.00 no
N2A C3A H3A 116.00 no
C2A C4A H4A 120.00 no
C6A C4A H4A 120.00 no
S3A C8A H9A 109.00 no
H8A C8A H10A 109.00 no
S3A C8A H10A 109.00 no
H8A C8A H9A 109.00 no
S3A C8A H8A 109.00 no
H9A C8A H10A 110.00 no
S3A C9A H13A 110.00 no
H11A C9A H13A 109.00 no
H12A C9A H13A 109.00 no
H11A C9A H12A 109.00 no
S3A C9A H11A 109.00 no
S3A C9A H12A 109.00 no
S3 C8 H8 109.00 no
S3 C8 H9 109.00 no
S3 C8 H10 109.00 no
H8 C8 H9 110.00 no
H8 C8 H10 109.00 no
H9 C8 H10 110.00 no
S3 C9 H11 109.00 no
S3 C9 H12 109.00 no
S3 C9 H13 109.00 no
H11 C9 H12 109.00 no
H11 C9 H13 110.00 no
H12 C9 H13 110.00 no

loop_
_geom_bond_atom_site_label_1
_geom_bond_atom_site_label_2
_geom_bond_distance
_geom_bond_publ_flag
Cl1 C6 1.736(3) no
Cl1A C6A 1.733(3) no
S1 O1 1.439(2) no
S1 N3 1.629(3) no
S1 C7 1.750(3) no
S1 O3 1.431(2) no
S2 O2 1.435(2) no
S2 N1 1.584(3) no
S2 C5 1.781(3) no
S2 O4 1.430(2) no
S1A O1A 1.436(2) no
S1A O3A 1.429(2) no
S1A N3A 1.625(2) no
S1A C7A 1.749(3) no
S2A O2A 1.430(2) no
S2A O4A 1.434(2) no
S2A N1A 1.584(3) no
S2A C5A 1.782(3) no
S3A C8A 1.770(3) no
S3A C9A 1.785(4) no
S3A O5A 1.529(2) no
S3 O5 1.517(2) no
S3 C8 1.776(5) no
S3 C9 1.774(4) no
N2 C3 1.337(4) no
N2 C2 1.390(4) no
N3 C3 1.299(4) no
N1 H3N 0.80(3) no
N1 H2N 0.83(4) no
N2 H1N 0.79(4) no
N2A C3A 1.335(4) no
N2A C2A 1.387(4) no
N3A C3A 1.307(4) no
N1A H5N 0.78(4) no
N1A H6N 0.84(3) no
N2A H4N 0.78(3) no
C1 C7 1.387(4) no
C1 C5 1.383(4) no
C2 C4 1.397(4) no
C2 C7 1.397(3) no
C4 C6 1.372(4) no
C5 C6 1.418(4) no
C1 H1 0.9500 no
C3 H3 0.9500 no
C4 H4 0.9500 no
C1A C7A 1.391(4) no
C1A C5A 1.382(4) no
C2A C7A 1.403(3) no
C2A C4A 1.396(4) no
C4A C6A 1.376(4) no
C5A C6A 1.411(3) no
C1A H1A 0.9500 no
C3A H3A 0.9500 no
C4A H4A 0.9500 no
C8A H10A 0.9800 no
C8A H8A 0.9800 no
C8A H9A 0.9800 no
C9A H11A 0.9800 no
C9A H12A 0.9800 no
C9A H13A 0.9800 no
C8 H8 0.9800 no
C8 H9 0.9800 no
C8 H10 0.9800 no
C9 H11 0.9800 no
C9 H12 0.9800 no
C9 H13 0.9800 no

loop_
_geom_hbond_atom_site_label_D
_geom_hbond_atom_site_label_H
_geom_hbond_atom_site_label_A
_geom_hbond_site_symmetry_A
_geom_hbond_distance_DH
_geom_hbond_distance_HA
_geom_hbond_distance_DA
_geom_hbond_angle_DHA
N2 H1N O5 . 0.80(3) 1.92(3) 2.704(3) 168(3)
N1 H2N N3A 2_766 0.83(3) 2.24(4) 3.055(4) 167(3)
N1 H3N O5 2_666 0.80(3) 2.04(3) 2.821(3) 164(3)
N2A H4N O5A 1_545 0.78(3) 1.94(3) 2.714(3) 171(3)
N1A H5N N3 2 0.78(3) 2.27(4) 3.020(3) 162(3)
N1A H6N O5A 2_665 0.85(3) 2.03(3) 2.865(3) 167(3)

loop_
_geom_torsion_atom_site_label_1
_geom_torsion_atom_site_label_2
_geom_torsion_atom_site_label_3
_geom_torsion_atom_site_label_4
_geom_torsion
_geom_torsion_publ_flag
O1 S1 N3 C3 107.7(3) no
O3 S1 N3 C3 -124.5(2) no
C7 S1 N3 C3 -7.7(3) no
O1 S1 C7 C1 72.2(2) no
O1 S1 C7 C2 -106.2(2) no
O3 S1 C7 C1 -56.6(3) no
O3 S1 C7 C2 125.0(2) no
N3 S1 C7 C1 -173.2(2) no
N3 S1 C7 C2 8.5(3) no
O2 S2 C5 C1 117.5(2) no
O2 S2 C5 C6 -56.5(3) no
O4 S2 C5 C1 -10.4(2) no
O4 S2 C5 C6 175.6(2) no
N1 S2 C5 C1 -126.5(2) no
N1 S2 C5 C6 59.6(3) no
C7A S1A N3A C3A 4.3(3) no
O1A S1A C7A C1A -69.2(2) no
O1A S1A C7A C2A 109.9(2) no
O3A S1A C7A C1A 59.4(3) no
O3A S1A C7A C2A -121.5(2) no
O1A S1A N3A C3A -111.2(3) no
O3A S1A N3A C3A 120.4(2) no
N3A S1A C7A C2A -5.2(3) no
N3A S1A C7A C1A 175.8(2) no
O4A S2A C5A C6A 58.8(3) no
O4A S2A C5A C1A -115.6(2) no
O2A S2A C5A C1A 12.7(2) no
N1A S2A C5A C1A 128.2(2) no
N1A S2A C5A C6A -57.3(3) no
O2A S2A C5A C6A -172.8(2) no
C2 N2 C3 N3 1.8(5) no
C3 N2 C2 C4 178.1(3) no
C3 N2 C2 C7 -0.6(4) no
S1 N3 C3 N2 3.5(4) no
C3A N2A C2A C4A -179.3(3) no
C3A N2A C2A C7A -0.4(4) no
C2A N2A C3A N3A -0.7(5) no
S1A N3A C3A N2A -1.9(4) no
C5 C1 C7 C2 1.4(4) no
C5 C1 C7 S1 -176.9(2) no
C7 C1 C5 S2 -173.6(2) no
C7 C1 C5 C6 0.8(4) no
C7 C2 C4 C6 0.8(4) no
N2 C2 C7 S1 -5.2(4) no
N2 C2 C7 C1 176.5(3) no
C4 C2 C7 S1 176.1(2) no
N2 C2 C4 C6 -177.9(3) no
C4 C2 C7 C1 -2.2(4) no
C2 C4 C6 Cl1 179.9(2) no
C2 C4 C6 C5 1.3(4) no
S2 C5 C6 C4 171.7(2) no
C1 C5 C6 Cl1 179.4(2) no
C1 C5 C6 C4 -2.2(4) no
S2 C5 C6 Cl1 -6.8(3) no
C7A C1A C5A S2A 174.5(2) no
C7A C1A C5A C6A -0.3(4) no
C5A C1A C7A S1A 177.9(2) no
C5A C1A C7A C2A -1.2(4) no
N2A C2A C4A C6A 178.4(3) no
C7A C2A C4A C6A -0.6(4) no
N2A C2A C7A S1A 3.6(4) no
N2A C2A C7A C1A -177.3(3) no
C4A C2A C7A S1A -177.4(2) no
C4A C2A C7A C1A 1.6(4) no
C2A C4A C6A Cl1A -179.7(2) no
C2A C4A C6A C5A -0.9(4) no
S2A C5A C6A Cl1A 5.8(3) no
S2A C5A C6A C4A -173.0(2) no
C1A C5A C6A Cl1A -179.9(2) no
C1A C5A C6A C4A 1.3(4) no

loop_
_cod_related_entry_id
_cod_related_entry_database
_cod_related_entry_code
1 ChemSpider 30655207
